data_4508633
loop_
_publ_author_name
'Wang, Ruihu'
'Yuan, Daqiang'
'Jiang, Feilong'
'Han, Lei'
'Gong, Yaqiong'
'Hong, Maochun'

_publ_section_title
;
 Anion Effect on the Structural Conformation of Tetranuclear Cadmium(II)
 Complexes
;
_journal_issue 6
_journal_name_full 'Crystal Growth &amp; Design'
_journal_page_first 1351
_journal_paper_doi 10.1021/cg0505970
_journal_volume 6
_journal_year 2006
_chemical_formula_sum 'C68 H84 Br Cd4 N8 Na O30'
_chemical_formula_weight 2045.92
_chemical_name_systematic
; 
 ? 
;
_space_group_IT_number 63
_symmetry_cell_setting orthorhombic
_symmetry_space_group_name_Hall '-C 2c 2'
_symmetry_space_group_name_H-M 'C m c m'
_atom_sites_solution_hydrogens geom
_atom_sites_solution_primary direct
_atom_sites_solution_secondary difmap
_audit_creation_method SHELXL-97
_cell_angle_alpha 90.00
_cell_angle_beta 90.00
_cell_angle_gamma 90.00
_cell_formula_units_Z 4
_cell_length_a 25.10110(10)
_cell_length_b 11.47500(10)
_cell_length_c 26.5590(5)
_cell_measurement_reflns_used 4831
_cell_measurement_temperature 173(2)
_cell_measurement_theta_max 25.18
_cell_measurement_theta_min 2.23
_cell_volume 7649.92(16)
_computing_cell_refinement 'Siemens SMART & SAINT'
_computing_data_collection 'Siemens SMART'
_computing_data_reduction 'Siemens XPREP'
_computing_structure_refinement 'Siemens SHELXTL'
_computing_structure_solution 'Siemens SHELXTL'
_diffrn_ambient_temperature 173(2)
_diffrn_measured_fraction_theta_full 0.990
_diffrn_measured_fraction_theta_max 0.990
_diffrn_radiation_monochromator graphite
_diffrn_radiation_source 'fine-focus sealed tube'
_diffrn_radiation_type MoK\a
_diffrn_radiation_wavelength 0.71073
_diffrn_reflns_av_R_equivalents 0.0593
_diffrn_reflns_av_sigmaI/netI 0.0489
_diffrn_reflns_limit_h_max 23
_diffrn_reflns_limit_h_min -29
_diffrn_reflns_limit_k_max 11
_diffrn_reflns_limit_k_min -13
_diffrn_reflns_limit_l_max 30
_diffrn_reflns_limit_l_min -31
_diffrn_reflns_number 11677
_diffrn_reflns_theta_full 25.18
_diffrn_reflns_theta_max 25.18
_diffrn_reflns_theta_min 2.23
_diffrn_standards_decay_% none
_diffrn_standards_interval_count none
_diffrn_standards_interval_time none
_diffrn_standards_number none
_exptl_absorpt_coefficient_mu 1.715
_exptl_absorpt_correction_T_max 1.0000
_exptl_absorpt_correction_T_min .6909
_exptl_absorpt_correction_type empirical
_exptl_absorpt_process_details 'SADABS (Sheldrick, 1996)'
_exptl_crystal_colour colorless
_exptl_crystal_density_diffrn 1.776
_exptl_crystal_density_method 'not measured'
_exptl_crystal_description prism
_exptl_crystal_F_000 4104
_exptl_crystal_size_max 0.30
_exptl_crystal_size_mid 0.20
_exptl_crystal_size_min 0.16
_refine_diff_density_max 1.102
_refine_diff_density_min -0.764
_refine_diff_density_rms 0.105
_refine_ls_extinction_method none
_refine_ls_goodness_of_fit_ref 1.052
_refine_ls_hydrogen_treatment mixed
_refine_ls_matrix_type full
_refine_ls_number_parameters 273
_refine_ls_number_reflns 3574
_refine_ls_number_restraints 0
_refine_ls_restrained_S_all 1.052
_refine_ls_R_factor_all 0.0786
_refine_ls_R_factor_gt 0.0475
_refine_ls_shift/su_max 0.000
_refine_ls_shift/su_mean 0.000
_refine_ls_structure_factor_coef Fsqd
_refine_ls_weighting_details 'calc w=1/[\s^2^(Fo^2^)+(0.0575P)^2^+40.4522P] where P=(Fo^2^+2Fc^2^)/3'
_refine_ls_weighting_scheme calc
_refine_ls_wR_factor_gt 0.1124
_refine_ls_wR_factor_ref 0.1304
_reflns_number_gt 2594
_reflns_number_total 3574
_reflns_threshold_expression >2sigma(I)
_cod_data_source_file cg0505970sup3.cif
_cod_data_source_block 3
_cod_original_sg_symbol_H-M Cmcm
_cod_original_formula_sum 'C17 H21 Br0.25 Cd N2 Na0.25 O7.50'
_cod_database_code 4508633

loop_
_symmetry_equiv_pos_as_xyz
'x, y, z'
'-x, -y, z+1/2'
'x, -y, -z'
'-x, y, -z+1/2'
'x+1/2, y+1/2, z'
'-x+1/2, -y+1/2, z+1/2'
'x+1/2, -y+1/2, -z'
'-x+1/2, y+1/2, -z+1/2'
'-x, -y, -z'
'x, y, -z-1/2'
'-x, y, z'
'x, -y, z-1/2'
'-x+1/2, -y+1/2, -z'
'x+1/2, y+1/2, -z-1/2'
'-x+1/2, y+1/2, z'
'x+1/2, -y+1/2, z-1/2'

loop_
_atom_site_label
_atom_site_type_symbol
_atom_site_fract_x
_atom_site_fract_y
_atom_site_fract_z
_atom_site_U_iso_or_equiv
_atom_site_adp_type
_atom_site_occupancy
_atom_site_symmetry_multiplicity
_atom_site_calc_flag
_atom_site_refinement_flags
Cd1 Cd 0.33431(2) 0.18364(6) 0.2500 0.0385(2) Uani 1 2 d S
Cd2 Cd 0.5000 -0.06810(6) 0.34444(3) 0.0511(2) Uani 1 2 d S
Br1 Br 0.5000 -0.17998(13) 0.2500 0.0580(4) Uani 1 4 d S
Na Na 0.5000 0.3462(16) 0.2500 0.322(13) Uani 1 4 d S
N1 N 0.2431(2) 0.1013(6) 0.2500 0.0334(15) Uani 1 2 d S
N2 N 0.1849(2) -0.0704(6) 0.2500 0.0352(15) Uani 1 2 d S
N3 N 0.15842(18) 0.1047(4) 0.20437(19) 0.0421(12) Uani 1 1 d .
OW1 O 0.3638(2) -0.0085(6) 0.2500 0.0506(15) Uani 1 2 d S
OW2 O 0.5000 0.1163(7) 0.3150(4) 0.107(3) Uani 1 2 d S
OW3 O 0.5000 -0.2269(6) 0.4001(3) 0.0663(19) Uani 1 2 d S
OW4 O 0.0791(3) 0.1212(6) 0.1265(2) 0.101(2) Uani 1 1 d .
OW5 O 0.5000 0.1201(15) 0.4894(5) 0.175(5) Uani 1 2 d S
OW6 O 0.0000 0.0134(18) 0.1858(7) 0.215(8) Uani 1 2 d S
O11 O 0.40549(15) 0.2335(4) 0.31286(16) 0.0480(10) Uani 1 1 d .
O12 O 0.32230(14) 0.1999(4) 0.33230(14) 0.0402(9) Uani 1 1 d .
O21 O 0.43416(16) -0.0034(4) 0.41303(18) 0.0613(13) Uani 1 1 d .
O22 O 0.40867(16) -0.0736(4) 0.34044(15) 0.0498(11) Uani 1 1 d .
C1 C 0.2403(3) -0.0271(7) 0.2500 0.0383(19) Uani 1 2 d S
C2 C 0.1578(2) -0.0219(5) 0.2048(2) 0.0408(14) Uani 1 1 d .
H2A H 0.1758 -0.0513 0.1742 0.049 Uiso 1 1 calc R
H2B H 0.1205 -0.0495 0.2041 0.049 Uiso 1 1 calc R
C3 C 0.1318(3) 0.1487(8) 0.2500 0.049(2) Uani 1 2 d S
C4 C 0.2136(2) 0.1440(5) 0.2050(2) 0.0398(14) Uani 1 1 d .
H4A H 0.2143 0.2303 0.2046 0.048 Uiso 1 1 calc R
H4B H 0.2317 0.1162 0.1742 0.048 Uiso 1 1 calc R
C11 C 0.3696(2) 0.2220(4) 0.3450(2) 0.0327(12) Uani 1 1 d .
C12 C 0.3803(2) 0.2415(5) 0.4000(2) 0.0347(13) Uani 1 1 d .
C13 C 0.3539(2) 0.1764(5) 0.4373(2) 0.0386(13) Uani 1 1 d .
C14 C 0.3614(3) 0.2096(7) 0.4873(2) 0.0626(19) Uani 1 1 d .
H14 H 0.3443 0.1671 0.5134 0.075 Uiso 1 1 calc R
C15 C 0.3931(4) 0.3024(8) 0.4993(3) 0.085(3) Uani 1 1 d .
H15 H 0.3963 0.3261 0.5335 0.102 Uiso 1 1 calc R
C16 C 0.4203(3) 0.3618(7) 0.4625(3) 0.078(2) Uani 1 1 d .
H16 H 0.4437 0.4235 0.4715 0.093 Uiso 1 1 calc R
C17 C 0.4138(3) 0.3320(6) 0.4128(3) 0.0543(17) Uani 1 1 d .
H17 H 0.4323 0.3737 0.3873 0.065 Uiso 1 1 calc R
C21 C 0.3982(2) -0.0321(5) 0.3835(2) 0.0375(13) Uani 1 1 d .
C22 C 0.3412(2) -0.0229(5) 0.3986(2) 0.0327(12) Uani 1 1 d .
C23 C 0.3209(2) 0.0735(5) 0.4253(2) 0.0374(13) Uani 1 1 d .
C24 C 0.2676(2) 0.0696(6) 0.4405(2) 0.0528(17) Uani 1 1 d .
H24 H 0.2533 0.1329 0.4592 0.063 Uiso 1 1 calc R
C25 C 0.2355(3) -0.0235(7) 0.4289(3) 0.062(2) Uani 1 1 d .
H25 H 0.1994 -0.0239 0.4397 0.075 Uiso 1 1 calc R
C26 C 0.2552(3) -0.1164(7) 0.4018(2) 0.0552(17) Uani 1 1 d .
H26 H 0.2327 -0.1804 0.3937 0.066 Uiso 1 1 calc R
C27 C 0.3079(2) -0.1156(6) 0.3866(2) 0.0453(15) Uani 1 1 d .
H27 H 0.3215 -0.1793 0.3678 0.054 Uiso 1 1 calc R

loop_
_atom_site_aniso_label
_atom_site_aniso_U_11
_atom_site_aniso_U_22
_atom_site_aniso_U_33
_atom_site_aniso_U_23
_atom_site_aniso_U_13
_atom_site_aniso_U_12
Cd1 0.0338(3) 0.0610(4) 0.0209(3) 0.000 0.000 -0.0017(3)
Cd2 0.0346(3) 0.0486(4) 0.0701(5) 0.0105(4) 0.000 0.000
Br1 0.0527(8) 0.0641(9) 0.0570(9) 0.000 0.000 0.000
Na 0.190(15) 0.202(17) 0.57(4) 0.000 0.000 0.000
N1 0.036(3) 0.040(4) 0.024(3) 0.000 0.000 -0.001(3)
N2 0.039(3) 0.036(4) 0.030(4) 0.000 0.000 -0.003(3)
N3 0.037(3) 0.039(3) 0.050(3) 0.007(2) -0.011(2) 0.000(2)
OW1 0.049(3) 0.062(4) 0.040(4) 0.000 0.000 0.009(3)
OW2 0.051(4) 0.062(5) 0.207(11) 0.051(6) 0.000 0.000
OW3 0.063(4) 0.052(4) 0.084(5) 0.016(4) 0.000 0.000
OW4 0.113(5) 0.097(5) 0.092(5) -0.009(4) -0.031(4) 0.032(4)
OW5 0.119(8) 0.278(16) 0.126(11) -0.008(12) 0.000 0.000
OW6 0.121(10) 0.30(2) 0.224(17) 0.095(17) 0.000 0.000
O11 0.044(2) 0.061(3) 0.039(2) 0.008(2) 0.010(2) 0.007(2)
O12 0.040(2) 0.056(3) 0.025(2) 0.0007(18) -0.0078(17) -0.0039(19)
O21 0.039(2) 0.074(3) 0.072(3) -0.018(3) -0.013(2) 0.006(2)
O22 0.047(2) 0.063(3) 0.040(3) 0.003(2) 0.0040(19) 0.009(2)
C1 0.036(4) 0.039(5) 0.040(5) 0.000 0.000 0.001(4)
C2 0.043(3) 0.042(3) 0.038(4) -0.004(3) -0.010(3) -0.001(3)
C3 0.039(5) 0.044(5) 0.063(6) 0.000 0.000 0.011(4)
C4 0.043(3) 0.043(3) 0.034(3) 0.008(3) -0.004(3) -0.006(3)
C11 0.045(3) 0.024(3) 0.030(3) 0.003(2) -0.002(3) 0.003(2)
C12 0.037(3) 0.037(3) 0.031(3) 0.000(2) -0.005(2) 0.003(2)
C13 0.047(3) 0.044(3) 0.024(3) 0.000(3) -0.006(2) 0.007(3)
C14 0.084(5) 0.079(5) 0.025(3) -0.004(3) -0.006(3) 0.002(4)
C15 0.112(7) 0.106(7) 0.037(4) -0.025(5) -0.022(5) -0.002(6)
C16 0.089(6) 0.073(5) 0.071(6) -0.027(5) -0.021(5) -0.020(5)
C17 0.059(4) 0.047(4) 0.058(4) -0.007(3) -0.013(3) -0.011(3)
C21 0.042(3) 0.031(3) 0.040(4) 0.006(3) -0.002(3) 0.002(2)
C22 0.034(3) 0.039(3) 0.025(3) 0.009(2) -0.006(2) -0.002(2)
C23 0.040(3) 0.048(3) 0.025(3) 0.008(3) -0.005(2) -0.002(3)
C24 0.050(4) 0.076(5) 0.032(3) 0.016(3) 0.013(3) 0.010(4)
C25 0.037(3) 0.095(6) 0.054(4) 0.029(4) 0.004(3) -0.011(4)
C26 0.048(4) 0.068(4) 0.049(4) 0.013(4) -0.014(3) -0.018(3)
C27 0.048(3) 0.055(4) 0.033(3) 0.007(3) -0.010(3) -0.007(3)

loop_
_atom_type_symbol
_atom_type_description
_atom_type_scat_dispersion_real
_atom_type_scat_dispersion_imag
_atom_type_scat_source
C C 0.0033 0.0016 'International Tables Vol C Tables 4.2.6.8 and 6.1.1.4'
H H 0.0000 0.0000 'International Tables Vol C Tables 4.2.6.8 and 6.1.1.4'
N N 0.0061 0.0033 'International Tables Vol C Tables 4.2.6.8 and 6.1.1.4'
O O 0.0106 0.0060 'International Tables Vol C Tables 4.2.6.8 and 6.1.1.4'
Br Br -0.2901 2.4595 'International Tables Vol C Tables 4.2.6.8 and 6.1.1.4'
Cd Cd -0.8075 1.2024 'International Tables Vol C Tables 4.2.6.8 and 6.1.1.4'
Na Na 0.0362 0.0249 'International Tables Vol C Tables 4.2.6.8 and 6.1.1.4'

loop_
_geom_angle_atom_site_label_1
_geom_angle_atom_site_label_2
_geom_angle_atom_site_label_3
_geom_angle
_geom_angle_site_symmetry_1
_geom_angle_site_symmetry_3
O12 Cd1 O12 161.6(2) 10_556 .
O12 Cd1 OW1 97.09(11) 10_556 .
O12 Cd1 OW1 97.09(11) . .
O12 Cd1 N1 84.63(10) 10_556 .
O12 Cd1 N1 84.63(10) . .
OW1 Cd1 N1 86.1(2) . .
O12 Cd1 O11 137.20(14) 10_556 .
O12 Cd1 O11 54.65(13) . .
OW1 Cd1 O11 89.42(14) . .
N1 Cd1 O11 138.12(9) . .
O12 Cd1 O11 54.65(13) 10_556 10_556
O12 Cd1 O11 137.20(14) . 10_556
OW1 Cd1 O11 89.42(14) . 10_556
N1 Cd1 O11 138.12(9) . 10_556
O11 Cd1 O11 83.33(18) . 10_556
O12 Cd1 C11 27.35(15) 10_556 10_556
O12 Cd1 C11 161.75(16) . 10_556
OW1 Cd1 C11 92.88(12) . 10_556
N1 Cd1 C11 111.35(12) . 10_556
O11 Cd1 C11 110.45(16) . 10_556
O11 Cd1 C11 27.32(14) 10_556 10_556
O12 Cd1 C11 161.75(16) 10_556 .
O12 Cd1 C11 27.35(15) . .
OW1 Cd1 C11 92.88(12) . .
N1 Cd1 C11 111.35(12) . .
O11 Cd1 C11 27.32(14) . .
O11 Cd1 C11 110.45(16) 10_556 .
C11 Cd1 C11 137.2(2) 10_556 .
OW2 Cd2 O22 90.55(11) . .
OW2 Cd2 O22 90.55(11) . 11_655
O22 Cd2 O22 173.8(2) . 11_655
OW2 Cd2 OW3 161.2(4) . .
O22 Cd2 OW3 90.45(11) . .
O22 Cd2 OW3 90.45(11) 11_655 .
OW2 Cd2 O21 88.6(3) . 11_655
O22 Cd2 O21 133.09(15) . 11_655
O22 Cd2 O21 53.02(14) 11_655 11_655
OW3 Cd2 O21 77.16(18) . 11_655
OW2 Cd2 O21 88.6(3) . .
O22 Cd2 O21 53.02(14) . .
O22 Cd2 O21 133.09(15) 11_655 .
OW3 Cd2 O21 77.16(18) . .
O21 Cd2 O21 80.07(19) 11_655 .
OW2 Cd2 Br1 96.8(3) . .
O22 Cd2 Br1 86.92(11) . .
O22 Cd2 Br1 86.92(11) 11_655 .
OW3 Cd2 Br1 101.96(19) . .
O21 Cd2 Br1 139.71(10) 11_655 .
O21 Cd2 Br1 139.71(10) . .
Cd2 Br1 Cd2 125.80(6) 10_556 .
OW6 Na OW6 83.3(11) 5 14_556
C1 N1 C4 107.7(4) . .
C1 N1 C4 107.7(4) . 10_556
C4 N1 C4 106.6(6) . 10_556
C1 N1 Cd1 115.3(5) . .
C4 N1 Cd1 109.6(3) . .
C4 N1 Cd1 109.6(3) 10_556 .
C1 N2 C2 107.7(4) . .
C1 N2 C2 107.7(4) . 10_556
C2 N2 C2 107.6(6) . 10_556
C2 N3 C4 108.6(4) . .
C2 N3 C3 109.3(5) . .
C4 N3 C3 108.4(5) . .
C11 O11 Cd1 85.2(3) . .
C11 O12 Cd1 98.8(3) . .
C21 O21 Cd2 86.8(4) . .
C21 O22 Cd2 98.9(4) . .
N1 C1 N2 112.5(6) . .
N3 C2 N2 112.1(5) . .
N3 C3 N3 110.7(6) . 10_556
N3 C4 N1 112.4(5) . .
O11 C11 O12 121.3(5) . .
O11 C11 C12 121.3(5) . .
O12 C11 C12 117.2(5) . .
O11 C11 Cd1 67.5(3) . .
O12 C11 Cd1 53.9(3) . .
C12 C11 Cd1 171.1(4) . .
C17 C12 C13 120.8(6) . .
C17 C12 C11 117.5(5) . .
C13 C12 C11 121.5(5) . .
C14 C13 C12 117.6(6) . .
C14 C13 C23 120.0(6) . .
C12 C13 C23 122.3(5) . .
C15 C14 C13 121.0(7) . .
C14 C15 C16 120.6(7) . .
C15 C16 C17 120.1(7) . .
C16 C17 C12 119.8(7) . .
O21 C21 O22 121.2(5) . .
O21 C21 C22 120.8(5) . .
O22 C21 C22 118.0(5) . .
C27 C22 C23 119.9(5) . .
C27 C22 C21 117.5(5) . .
C23 C22 C21 122.5(5) . .
C24 C23 C22 117.8(6) . .
C24 C23 C13 119.9(6) . .
C22 C23 C13 122.2(5) . .
C25 C24 C23 121.4(7) . .
C24 C25 C26 120.6(6) . .
C25 C26 C27 119.3(7) . .
C26 C27 C22 120.9(6) . .

loop_
_geom_bond_atom_site_label_1
_geom_bond_atom_site_label_2
_geom_bond_distance
_geom_bond_site_symmetry_2
Cd1 O12 2.214(4) 10_556
Cd1 O12 2.214(4) .
Cd1 OW1 2.326(6) .
Cd1 N1 2.476(6) .
Cd1 O11 2.512(4) .
Cd1 O11 2.512(4) 10_556
Cd1 C11 2.709(5) 10_556
Cd1 C11 2.709(5) .
Cd2 OW2 2.256(7) .
Cd2 O22 2.296(4) .
Cd2 O22 2.296(4) 11_655
Cd2 OW3 2.347(7) .
Cd2 O21 2.569(5) 11_655
Cd2 O21 2.569(5) .
Cd2 Br1 2.8178(10) .
Br1 Cd2 2.8178(10) 10_556
Na OW6 2.57(2) 5
Na OW6 2.57(2) 14_556
N1 C1 1.474(10) .
N1 C4 1.491(6) .
N1 C4 1.491(6) 10_556
N2 C1 1.476(10) .
N2 C2 1.486(6) .
N2 C2 1.486(6) 10_556
N3 C2 1.454(7) .
N3 C4 1.456(7) .
N3 C3 1.473(7) .
OW6 Na 2.57(2) 5_445
O11 C11 1.248(7) .
O12 C11 1.259(6) .
O21 C21 1.240(7) .
O22 C21 1.268(7) .
C3 N3 1.473(7) 10_556
C11 C12 1.502(7) .
C12 C17 1.380(8) .
C12 C13 1.408(8) .
C13 C14 1.393(8) .
C13 C23 1.478(8) .
C14 C15 1.367(10) .
C15 C16 1.373(12) .
C16 C17 1.374(10) .
C21 C22 1.490(8) .
C22 C27 1.390(8) .
C22 C23 1.408(8) .
C23 C24 1.398(8) .
C24 C25 1.373(9) .
C25 C26 1.377(10) .
C26 C27 1.384(9) .
